data_2001499
loop_
_publ_author_name
'Pohl, E.'
'Gosink, H. J.'
'Herbst-Irmer, R.'
'Noltemeyer, M.'
'Roesky, H. W.'
'Sheldrick, G. M.'

_publ_section_title
;
 Structures of amino(triphenyl)phosphonium bromide and
 amino(triphenyl)phosphonium hexachloroantimonate
;
_journal_issue 7
_journal_name_full 'Acta Crystallographica Section C'
_journal_page_first 1280
_journal_page_last 1283
_journal_paper_doi 10.1107/S0108270192013180
_journal_volume 49
_journal_year 1993
_chemical_formula_moiety 'C18 H17 N1 P1, Br'
_chemical_formula_sum 'C18 H17 Br N P'
_chemical_formula_weight 358.21
_chemical_name_systematic
;
 Aminotriphenylphosphonium bromide
;
_space_group_IT_number 33
_symmetry_cell_setting orthorhombic
_symmetry_space_group_name_Hall 'P 2c -2n'
_symmetry_space_group_name_H-M 'P n a 21'
_cell_angle_alpha 90.00
_cell_angle_beta 90.00
_cell_angle_gamma 90.00
_cell_formula_units_Z 4
_cell_length_a 10.9780(10)
_cell_length_b 9.6280(10)
_cell_length_c 15.530(2)
_cell_measurement_reflns_used 56
_cell_measurement_temperature 153.0(10)
_cell_measurement_theta_max 12.5
_cell_measurement_theta_min 10
_cell_volume 1641.5(3)
_computing_cell_refinement 'Stoe DIF4'
_computing_data_collection 'Stoe DIF4'
_computing_data_reduction 'Stoe REDU4'
_computing_molecular_graphics 'SHELXTL-Plus (Sheldrick, 19??)'
_computing_publication_material SHELXL-92
_computing_structure_refinement 'SHELXL-92 (Sheldrick, 1992)'
_computing_structure_solution 'SHELXS-92 (Sheldrick, 1990)'
_diffrn_ambient_temperature 153.0(10)
_diffrn_measurement_device 'Stoe-Siemens AED four-circle'
_diffrn_measurement_method 'Profile data from 2\q/\w scans'
_diffrn_radiation_monochromator graphite
_diffrn_radiation_source 'fine-focus sealed tube'
_diffrn_radiation_type MoK\a
_diffrn_radiation_wavelength 0.71073
_diffrn_reflns_av_R_equivalents 0.0068
_diffrn_reflns_av_sigmaI/netI 0.0196
_diffrn_reflns_limit_h_max 15
_diffrn_reflns_limit_h_min -15
_diffrn_reflns_limit_k_max 13
_diffrn_reflns_limit_k_min -11
_diffrn_reflns_limit_l_max 21
_diffrn_reflns_limit_l_min -21
_diffrn_reflns_number 3776
_diffrn_reflns_theta_max 29.98
_diffrn_reflns_theta_min 4.23
_diffrn_standards_decay_% 0
_diffrn_standards_interval_time 90
_diffrn_standards_number 3
_exptl_absorpt_coefficient_mu 2.595
_exptl_absorpt_correction_T_max 0.783
_exptl_absorpt_correction_T_min 0.952
_exptl_absorpt_correction_type empirical
_exptl_crystal_colour Colourless
_exptl_crystal_density_diffrn 1.449
_exptl_crystal_description Block
_exptl_crystal_F_000 728
_exptl_crystal_size_max 0.4
_exptl_crystal_size_mid 0.2
_exptl_crystal_size_min 0.2
_refine_diff_density_max 0.248
_refine_diff_density_min -0.230
_refine_ls_abs_structure_details 'Flack (1983)'
_refine_ls_abs_structure_Flack -0.016(7)
_refine_ls_extinction_coef 0.0050(3)
_refine_ls_extinction_method SHELXL-92
_refine_ls_goodness_of_fit_all 1.102
_refine_ls_goodness_of_fit_obs 1.066
_refine_ls_hydrogen_treatment
;Coordinates of H atoms attached to N refined with distance restraints; those
 of
C-H H atoms not refined
;
_refine_ls_matrix_type full
_refine_ls_number_parameters 216
_refine_ls_number_reflns 3701
_refine_ls_number_restraints 106
_refine_ls_restrained_S_all 1.095
_refine_ls_restrained_S_obs 1.049
_refine_ls_R_factor_all 0.0327
_refine_ls_R_factor_obs '0.0258 for F > 4\s(F)'
_refine_ls_shift/esd_max 0.001
_refine_ls_shift/esd_mean 0.000
_refine_ls_structure_factor_coef Fsqd
_refine_ls_weighting_scheme
; calc w=1/[\s^2^(F~o~^2^) + (0.0241P)^2^ + 0.6395P] where
P=(F~o~^2^+2F~c~^2^)/3
;
_refine_ls_wR_factor_all 0.0598
_refine_ls_wR_factor_obs '0.0547 for F > 4\s(F)'
_reflns_number_observed 3385
_reflns_number_total 3704
_reflns_observed_criterion I>2\s(I)
_cod_data_source_file sh1034.cif
_cod_data_source_block alge
_cod_depositor_comments
;
The following automatic conversions were performed:
'_symmetry_cell_setting' value 'Orthorhombic' changed to 'orthorhombic'
according to '/home/saulius/struct/CIF-dictionaries/cif_core.dic'
dictionary named 'cif_core.dic' version 2.4.1 from
2010-06-29.

'_exptl_absorpt_correction_type' value 'Empirical' changed to
'empirical' according to
'/home/saulius/struct/CIF-dictionaries/cif_core.dic' dictionary named
'cif_core.dic' version 2.4.1 from 2010-06-29.

Automatic conversion script
Id: cif_fix_enum 1527 2010-12-29 10:47:43Z saulius 

The following automatic conversions were performed:

'_symmetry_cell_setting' value 'Orthorhombic' changed to
'orthorhombic' according to
/home/saulius/struct/CIF-dictionaries/cif_core.dic dictionary named
'cif_core.dic' version 2.4.1 from
2010-06-29.

'_exptl_absorpt_correction_type' value 'Empirical'
changed to 'empirical' according to
/home/saulius/struct/CIF-dictionaries/cif_core.dic dictionary named
'cif_core.dic' version 2.4.1 from 2010-06-29.

Automatic conversion script
Id: cif_fix_values 1715 2011-07-08 13:25:40Z adriana 
;
_cod_database_code 2001499

loop_
_symmetry_equiv_pos_as_xyz
'x, y, z'
'-x, -y, z+1/2'
'x+1/2, -y+1/2, z'
'-x+1/2, y+1/2, z+1/2'

loop_
_atom_site_aniso_label
_atom_site_aniso_U_11
_atom_site_aniso_U_22
_atom_site_aniso_U_33
_atom_site_aniso_U_12
_atom_site_aniso_U_13
_atom_site_aniso_U_23
Br(1) 0.02225(9) 0.03460(11) 0.02397(9) 0.01067(9) 0.00420(11) 0.00572(14)
P(1) 0.0154(2) 0.0186(2) 0.0178(2) 0.0001(2) -0.0004(2) -0.0018(2)
N(1) 0.0170(8) 0.0269(10) 0.0264(9) -0.0005(7) 0.0014(7) -0.0103(8)
C(11) 0.0196(9) 0.0230(11) 0.0202(9) -0.0008(8) -0.0029(8) 0.0008(8)
C(12) 0.0285(11) 0.0312(14) 0.0289(11) 0.0008(10) 0.0048(9) 0.0012(10)
C(13) 0.0365(11) 0.0443(14) 0.0314(13) -0.0098(11) 0.0016(13) 0.011(2)
C(14) 0.0403(12) 0.0326(12) 0.0339(11) -0.0100(10) -0.0132(13) 0.014(2)
C(15) 0.0338(12) 0.0251(13) 0.0450(14) 0.0006(11) -0.0121(11) 0.0077(11)
C(16) 0.0240(10) 0.0287(12) 0.0318(11) 0.0024(10) -0.0030(9) 0.0037(10)
C(21) 0.0184(9) 0.0183(11) 0.0205(9) -0.0005(8) 0.0008(7) -0.0031(8)
C(22) 0.0243(10) 0.0307(12) 0.0233(10) -0.0069(10) 0.0023(8) -0.0080(10)
C(23) 0.0345(12) 0.039(2) 0.0279(12) -0.0094(12) 0.0076(10) -0.0154(11)
C(24) 0.0259(11) 0.0293(13) 0.0356(13) -0.0038(10) 0.0126(10) -0.0099(11)
C(25) 0.0183(9) 0.0230(12) 0.0346(12) -0.0010(8) 0.0039(8) -0.0022(10)
C(26) 0.0207(9) 0.0215(10) 0.0209(9) 0.0017(8) 0.0000(7) -0.0020(8)
C(31) 0.0178(9) 0.0201(10) 0.0182(9) -0.0003(7) 0.0003(7) 0.0001(8)
C(32) 0.0387(13) 0.0204(12) 0.0350(12) 0.0049(10) -0.0143(10) -0.0046(10)
C(33) 0.0459(15) 0.0287(14) 0.0423(15) 0.0132(13) -0.0163(13) -0.0028(12)
C(34) 0.0220(10) 0.0391(14) 0.0263(11) 0.0012(10) -0.0069(8) 0.0047(10)
C(35) 0.0332(13) 0.0320(14) 0.0401(13) -0.0125(11) -0.0153(11) 0.0080(12)
C(36) 0.0318(11) 0.0200(11) 0.0364(12) -0.0072(10) -0.0125(10) 0.0042(10)

loop_
_atom_site_label
_atom_site_fract_x
_atom_site_fract_y
_atom_site_fract_z
_atom_site_U_iso_or_equiv
_atom_site_thermal_displace_type
_atom_site_calc_flag
_atom_site_refinement_flags
_atom_site_occupancy
_atom_site_disorder_group
_atom_site_type_symbol
Br(1) 0.38157(2) 0.27359(2) 0.50000(2) 0.02694(9) Uani d . 1 . Br
P(1) 0.14371(4) 0.49898(7) 0.65684(4) 0.0173(2) Uani d . 1 . P
N(1) 0.1273(2) 0.3578(2) 0.60192(13) 0.0234(8) Uani d D 1 . N
H(1A) 0.185(2) 0.329(3) 0.5715(17) 0.031(6) Uiso d D 1 . H
H(1B) 0.058(2) 0.339(3) 0.5819(18) 0.031(6) Uiso d D 1 . H
C(11) 0.1653(2) 0.6551(2) 0.59526(13) 0.0209(9) Uani d . 1 . C
C(12) 0.2659(2) 0.6611(3) 0.5394(2) 0.0295(11) Uani d D 1 . C
H(12) 0.3171(6) 0.5838(9) 0.5328(2) 0.036(4) Uiso calc RD 1 . H
C(13) 0.2886(2) 0.7828(3) 0.4941(2) 0.0374(11) Uani d D 1 . C
H(13) 0.3568(8) 0.7880(3) 0.4576(5) 0.039(4) Uiso calc RD 1 . H
C(14) 0.2121(2) 0.8966(3) 0.5018(2) 0.0356(12) Uani d D 1 . C
H(14) 0.2281(3) 0.9781(10) 0.4706(4) 0.039(5) Uiso calc RD 1 . H
C(15) 0.1116(2) 0.8897(3) 0.5560(2) 0.0346(12) Uani d D 1 . C
H(15) 0.0591(7) 0.9666(9) 0.5612(2) 0.039(4) Uiso calc RD 1 . H
C(16) 0.0882(2) 0.7688(3) 0.6029(2) 0.0282(10) Uani d D 1 . C
H(16) 0.0203(8) 0.7644(3) 0.6396(4) 0.036(4) Uiso calc RD 1 . H
C(21) 0.0109(2) 0.5193(2) 0.72264(13) 0.0191(9) Uani d . 1 . C
C(22) 0.0224(2) 0.5529(3) 0.8098(2) 0.0261(10) Uani d D 1 . C
H(22) 0.0997(9) 0.5658(3) 0.8342(3) 0.036(4) Uiso calc RD 1 . H
C(23) -0.0819(2) 0.5672(3) 0.8600(2) 0.0336(12) Uani d D 1 . C
H(23) -0.0748(3) 0.5898(4) 0.9186(7) 0.039(4) Uiso calc RD 1 . H
C(24) -0.1958(2) 0.5483(3) 0.8241(2) 0.0303(11) Uani d D 1 . C
H(24) -0.2660(8) 0.5578(3) 0.8586(4) 0.039(5) Uiso calc RD 1 . H
C(25) -0.2077(2) 0.5154(3) 0.7374(2) 0.0253(9) Uani d D 1 . C
H(25) -0.2856(9) 0.5026(3) 0.7134(3) 0.039(4) Uiso calc RD 1 . H
C(26) -0.1045(2) 0.5011(3) 0.68582(14) 0.0210(9) Uani d D 1 . C
H(26) -0.1122(2) 0.4796(4) 0.6272(7) 0.036(4) Uiso calc RD 1 . H
C(31) 0.2764(2) 0.4780(2) 0.72269(13) 0.0187(9) Uani d . 1 . C
C(32) 0.3141(2) 0.3456(3) 0.7437(2) 0.0314(13) Uani d D 1 . C
H(32) 0.2720(5) 0.2682(9) 0.7220(3) 0.036(4) Uiso calc RD 1 . H
C(33) 0.4146(3) 0.3265(3) 0.7973(2) 0.0390(15) Uani d D 1 . C
H(33) 0.4408(4) 0.2364(11) 0.8113(2) 0.039(4) Uiso calc RD 1 . H
C(34) 0.4753(2) 0.4401(3) 0.8297(2) 0.0291(10) Uani d D 1 . C
H(34) 0.5433(8) 0.4270(3) 0.8658(4) 0.039(5) Uiso calc RD 1 . H
C(35) 0.4378(2) 0.5722(3) 0.8101(2) 0.0351(13) Uani d D 1 . C
H(35) 0.4788(5) 0.6489(9) 0.8335(3) 0.039(4) Uiso calc RD 1 . H
C(36) 0.3386(2) 0.5924(3) 0.7553(2) 0.0294(11) Uani d D 1 . C
H(36) 0.3139(4) 0.6829(11) 0.7406(2) 0.036(4) Uiso calc RD 1 . H

loop_
_atom_type_symbol
_atom_type_description
_atom_type_scat_dispersion_real
_atom_type_scat_dispersion_imag
_atom_type_scat_source
C C 0.0033 0.0016 'International Tables Vol C Tables 4.2.6.8 and 6.1.1.4'
H H 0.0000 0.0000 'International Tables Vol C Tables 4.2.6.8 and 6.1.1.4'
P P 0.1023 0.0942 'International Tables Vol C Tables 4.2.6.8 and 6.1.1.4'
N N 0.0061 0.0033 'International Tables Vol C Tables 4.2.6.8 and 6.1.1.4'
Br Br -0.2901 2.4595 'International Tables Vol C Tables 4.2.6.8 and 6.1.1.4'

loop_
_geom_angle_atom_site_label_1
_geom_angle_atom_site_label_2
_geom_angle_atom_site_label_3
_geom_angle_site_symmetry_1
_geom_angle_site_symmetry_3
_geom_angle
_geom_angle_publ_flag
N(1) P(1) C(21) . . 107.58(10) yes
N(1) P(1) C(31) . . 107.31(10) yes
C(21) P(1) C(31) . . 110.39(10) yes
N(1) P(1) C(11) . . 115.96(11) yes
C(21) P(1) C(11) . . 108.64(11) yes
C(31) P(1) C(11) . . 106.93(10) yes
P(1) N(1) H(1A) . . 120.(2) yes
P(1) N(1) H(1B) . . 118.(2) yes
H(1A) N(1) H(1B) . . 114.(3) yes
C(16) C(11) C(12) . . 119.9(2) ?
C(16) C(11) P(1) . . 122.3(2) ?
C(12) C(11) P(1) . . 117.8(2) ?
C(13) C(12) C(11) . . 119.2(3) ?
C(13) C(12) H(12) . . 120.4(2) ?
C(11) C(12) H(12) . . 120.38(15) ?
C(14) C(13) C(12) . . 120.9(3) ?
C(14) C(13) H(13) . . 119.5(2) ?
C(12) C(13) H(13) . . 119.5(2) ?
C(13) C(14) C(15) . . 119.8(3) ?
C(13) C(14) H(14) . . 120.1(2) ?
C(15) C(14) H(14) . . 120.1(2) ?
C(14) C(15) C(16) . . 120.1(3) ?
C(14) C(15) H(15) . . 120.0(2) ?
C(16) C(15) H(15) . . 120.0(2) ?
C(11) C(16) C(15) . . 120.1(2) ?
C(11) C(16) H(16) . . 119.96(14) ?
C(15) C(16) H(16) . . 120.0(2) ?
C(22) C(21) C(26) . . 120.4(2) ?
C(22) C(21) P(1) . . 120.3(2) ?
C(26) C(21) P(1) . . 119.3(2) ?
C(23) C(22) C(21) . . 119.4(2) ?
C(23) C(22) H(22) . . 120.30(14) ?
C(21) C(22) H(22) . . 120.30(13) ?
C(24) C(23) C(22) . . 120.4(2) ?
C(24) C(23) H(23) . . 119.82(14) ?
C(22) C(23) H(23) . . 119.82(14) ?
C(23) C(24) C(25) . . 120.4(2) ?
C(23) C(24) H(24) . . 119.78(14) ?
C(25) C(24) H(24) . . 119.78(14) ?
C(24) C(25) C(26) . . 120.2(2) ?
C(24) C(25) H(25) . . 119.91(14) ?
C(26) C(25) H(25) . . 119.91(13) ?
C(25) C(26) C(21) . . 119.2(2) ?
C(25) C(26) H(26) . . 120.39(13) ?
C(21) C(26) H(26) . . 120.39(12) ?
C(32) C(31) C(36) . . 119.9(2) ?
C(32) C(31) P(1) . . 118.9(2) ?
C(36) C(31) P(1) . . 121.2(2) ?
C(31) C(32) C(33) . . 120.0(2) ?
C(31) C(32) H(32) . . 119.99(13) ?
C(33) C(32) H(32) . . 120.0(2) ?
C(34) C(33) C(32) . . 119.8(3) ?
C(34) C(33) H(33) . . 120.1(2) ?
C(32) C(33) H(33) . . 120.1(2) ?
C(35) C(34) C(33) . . 120.7(2) ?
C(35) C(34) H(34) . . 119.66(14) ?
C(33) C(34) H(34) . . 119.7(2) ?
C(34) C(35) C(36) . . 120.0(2) ?
C(34) C(35) H(35) . . 120.02(14) ?
C(36) C(35) H(35) . . 120.0(2) ?
C(31) C(36) C(35) . . 119.6(2) ?
C(31) C(36) H(36) . . 120.18(14) ?
C(35) C(36) H(36) . . 120.2(2) ?

loop_
_geom_bond_atom_site_label_1
_geom_bond_atom_site_label_2
_geom_bond_site_symmetry_2
_geom_bond_distance
_geom_bond_publ_flag
P(1) N(1) . 1.615(2) yes
P(1) C(21) . 1.791(2) yes
P(1) C(31) . 1.791(2) yes
P(1) C(11) . 1.797(2) yes
N(1) H(1A) . 0.84(2) yes
N(1) H(1B) . 0.84(2) yes
C(11) C(16) . 1.388(4) ?
C(11) C(12) . 1.406(3) ?
C(12) C(13) . 1.389(4) ?
C(12) H(12) . 0.939(11) ?
C(13) C(14) . 1.385(4) ?
C(13) H(13) . 0.941(11) ?
C(14) C(15) . 1.389(4) ?
C(14) H(14) . 0.939(11) ?
C(15) C(16) . 1.397(4) ?
C(15) H(15) . 0.942(11) ?
C(16) H(16) . 0.940(11) ?
C(21) C(22) . 1.397(3) ?
C(21) C(26) . 1.401(3) ?
C(22) C(23) . 1.392(3) ?
C(22) H(22) . 0.937(11) ?
C(23) C(24) . 1.381(4) ?
C(23) H(23) . 0.939(11) ?
C(24) C(25) . 1.389(3) ?
C(24) H(24) . 0.943(11) ?
C(25) C(26) . 1.395(3) ?
C(25) H(25) . 0.940(11) ?
C(26) H(26) . 0.937(11) ?
C(31) C(32) . 1.380(3) ?
C(31) C(36) . 1.392(3) ?
C(32) C(33) . 1.394(3) ?
C(32) H(32) . 0.939(11) ?
C(33) C(34) . 1.376(4) ?
C(33) H(33) . 0.939(11) ?
C(34) C(35) . 1.371(4) ?
C(34) H(34) . 0.942(11) ?
C(35) C(36) . 1.396(3) ?
C(35) H(35) . 0.938(11) ?
C(36) H(36) . 0.941(11) ?

loop_
_cod_related_entry_id
_cod_related_entry_database
_cod_related_entry_code
1 ChemSpider 19933778
